data_4326124
loop_
_publ_author_name
'Katie R. Meihaus'
'Jeffrey D. Rinehart'
'Jeffrey R. Long'

_publ_section_title
;
 Dilution-Induced Slow Magnetic Relaxation and Anomalous Hysteresis in
 trigonal Prismatic Dysprosium(III) and Uranium(III) Complexes
;
_journal_name_full 'Inorganic Chemistry'
_journal_page_first 8484
_journal_page_last 8489
_journal_paper_doi 10.1021/ic201078r
_journal_volume 50
_journal_year 2011
_chemical_formula_sum 'C37 H56 B3 N12 Y'
_chemical_formula_weight 790.28
_chemical_name_common KM7
_chemical_name_systematic
;
 ?
;
_space_group_IT_number 14
_symmetry_cell_setting monoclinic
_symmetry_space_group_name_Hall '-P 2yn'
_symmetry_space_group_name_H-M 'P 1 21/n 1'
_atom_sites_solution_hydrogens geom
_atom_sites_solution_primary direct
_atom_sites_solution_secondary difmap
_audit_creation_method SHELXL-97
_cell_angle_alpha 90.000(5)
_cell_angle_beta 91.263(5)
_cell_angle_gamma 90.000(5)
_cell_formula_units_Z 4
_cell_length_a 11.704(5)
_cell_length_b 12.442(5)
_cell_length_c 29.007(5)
_cell_measurement_reflns_used 9919
_cell_measurement_temperature 156(2)
_cell_measurement_theta_max 25.30
_cell_measurement_theta_min 2.67
_cell_volume 4223(3)
_computing_cell_refinement 'Bruker SAINT'
_computing_data_collection 'Bruker APEX2'
_computing_data_reduction 'Bruker SAINT'
_computing_molecular_graphics ORTEP-32
_computing_publication_material WinGX
_computing_structure_refinement 'SHELXL-97 (Sheldrick, 2008)'
_computing_structure_solution 'SIR 97'
_diffrn_ambient_temperature 156(2)
_diffrn_detector_area_resol_mean 8.192
_diffrn_measured_fraction_theta_full 0.999
_diffrn_measured_fraction_theta_max 0.997
_diffrn_measurement_device_type 'Bruker SMART 1000 CCD'
_diffrn_measurement_method 'phi and omega scans'
_diffrn_radiation_monochromator graphite
_diffrn_radiation_source 'fine-focus sealed tube'
_diffrn_radiation_type MoK\a
_diffrn_radiation_wavelength 0.71069
_diffrn_reflns_av_R_equivalents 0.0447
_diffrn_reflns_av_sigmaI/netI 0.0294
_diffrn_reflns_limit_h_max 14
_diffrn_reflns_limit_h_min -14
_diffrn_reflns_limit_k_max 14
_diffrn_reflns_limit_k_min -14
_diffrn_reflns_limit_l_max 34
_diffrn_reflns_limit_l_min -34
_diffrn_reflns_number 57343
_diffrn_reflns_theta_full 25.00
_diffrn_reflns_theta_max 25.38
_diffrn_reflns_theta_min 2.39
_exptl_absorpt_coefficient_mu 1.422
_exptl_absorpt_correction_T_max 0.9586
_exptl_absorpt_correction_T_min 0.9070
_exptl_absorpt_correction_type multi-scan
_exptl_absorpt_process_details SADABS
_exptl_crystal_colour colorless
_exptl_crystal_density_diffrn 1.243
_exptl_crystal_description block
_exptl_crystal_F_000 1664
_exptl_crystal_size_max 0.07
_exptl_crystal_size_mid 0.04
_exptl_crystal_size_min 0.03
_refine_diff_density_max 0.554
_refine_diff_density_min -0.517
_refine_diff_density_rms 0.073
_refine_ls_extinction_method none
_refine_ls_goodness_of_fit_ref 1.033
_refine_ls_hydrogen_treatment mixed
_refine_ls_matrix_type full
_refine_ls_number_parameters 496
_refine_ls_number_reflns 7721
_refine_ls_number_restraints 0
_refine_ls_restrained_S_all 1.033
_refine_ls_R_factor_all 0.0594
_refine_ls_R_factor_gt 0.0447
_refine_ls_shift/su_max 0.000
_refine_ls_shift/su_mean 0.000
_refine_ls_structure_factor_coef Fsqd
_refine_ls_weighting_details 'calc w=1/[\s^2^(Fo^2^)+(0.0655P)^2^+7.0111P] where P=(Fo^2^+2Fc^2^)/3'
_refine_ls_weighting_scheme calc
_refine_ls_wR_factor_gt 0.1180
_refine_ls_wR_factor_ref 0.1268
_reflns_number_gt 6325
_reflns_number_total 7721
_reflns_threshold_expression >2sigma(I)
_cod_data_source_file ic201078r_si_003.cif
_cod_data_source_block shelxl
_cod_database_code 4326124

loop_
_symmetry_equiv_pos_as_xyz
'x, y, z'
'-x+1/2, y+1/2, -z+1/2'
'-x, -y, -z'
'x-1/2, -y-1/2, z-1/2'

loop_
_atom_site_label
_atom_site_type_symbol
_atom_site_fract_x
_atom_site_fract_y
_atom_site_fract_z
_atom_site_U_iso_or_equiv
_atom_site_adp_type
_atom_site_occupancy
_atom_site_symmetry_multiplicity
_atom_site_calc_flag
_atom_site_refinement_flags
C1 C 0.1200(4) 0.4104(3) 0.48304(12) 0.0448(10) Uani 1 1 d .
H1A H 0.0840 0.3394 0.4809 0.067 Uiso 1 1 calc R
H1B H 0.0717 0.4586 0.5009 0.067 Uiso 1 1 calc R
H1C H 0.1951 0.4038 0.4984 0.067 Uiso 1 1 calc R
C2 C 0.1341(3) 0.4553(3) 0.43556(12) 0.0322(8) Uani 1 1 d .
C3 C 0.1807(3) 0.5539(3) 0.42451(13) 0.0369(8) Uani 1 1 d .
H3 H 0.2102 0.6061 0.4455 0.044 Uiso 1 1 calc R
C4 C 0.1761(3) 0.5618(3) 0.37692(13) 0.0343(8) Uani 1 1 d .
C5 C 0.2142(4) 0.6504(3) 0.34632(15) 0.0507(11) Uani 1 1 d .
H5A H 0.1995 0.6306 0.3140 0.076 Uiso 1 1 calc R
H5B H 0.2962 0.6629 0.3513 0.076 Uiso 1 1 calc R
H5C H 0.1720 0.7162 0.3535 0.076 Uiso 1 1 calc R
C6 C -0.0703(4) 0.6034(3) 0.26182(15) 0.0485(11) Uani 1 1 d .
H6A H 0.0134 0.6059 0.2628 0.073 Uiso 1 1 calc R
H6B H -0.1007 0.6674 0.2770 0.073 Uiso 1 1 calc R
H6C H -0.0975 0.6016 0.2296 0.073 Uiso 1 1 calc R
C7 C -0.1102(3) 0.5048(3) 0.28621(11) 0.0326(8) Uani 1 1 d .
C8 C -0.2197(3) 0.4687(3) 0.29306(11) 0.0338(8) Uani 1 1 d .
H8 H -0.2887 0.5013 0.2823 0.041 Uiso 1 1 calc R
C9 C -0.2093(3) 0.3751(3) 0.31891(11) 0.0277(7) Uani 1 1 d .
C10 C -0.3032(3) 0.3043(3) 0.33503(13) 0.0356(8) Uani 1 1 d .
H10A H -0.2705 0.2433 0.3521 0.053 Uiso 1 1 calc R
H10B H -0.3477 0.2779 0.3084 0.053 Uiso 1 1 calc R
H10C H -0.3532 0.3454 0.3552 0.053 Uiso 1 1 calc R
C11 C 0.3673(3) 0.3356(3) 0.37958(13) 0.0340(8) Uani 1 1 d .
H11A H 0.2952 0.3738 0.3841 0.051 Uiso 1 1 calc R
H11B H 0.4112 0.3724 0.3559 0.051 Uiso 1 1 calc R
H11C H 0.4117 0.3344 0.4086 0.051 Uiso 1 1 calc R
C12 C 0.3427(3) 0.2232(3) 0.36447(11) 0.0246(7) Uani 1 1 d .
C13 C 0.4214(3) 0.1435(3) 0.35430(11) 0.0285(7) Uani 1 1 d .
H13 H 0.5022 0.1509 0.3542 0.034 Uiso 1 1 calc R
C14 C 0.3598(3) 0.0516(3) 0.34429(11) 0.0277(7) Uani 1 1 d .
C15 C 0.3983(3) -0.0585(3) 0.33131(14) 0.0405(9) Uani 1 1 d .
H15A H 0.3316 -0.1051 0.3267 0.061 Uiso 1 1 calc R
H15B H 0.4476 -0.0878 0.3560 0.061 Uiso 1 1 calc R
H15C H 0.4411 -0.0548 0.3027 0.061 Uiso 1 1 calc R
C16 C 0.1219(3) -0.1275(3) 0.24838(13) 0.0366(8) Uani 1 1 d .
H16A H 0.1580 -0.1512 0.2775 0.055 Uiso 1 1 calc R
H16B H 0.1785 -0.1279 0.2240 0.055 Uiso 1 1 calc R
H16C H 0.0592 -0.1765 0.2400 0.055 Uiso 1 1 calc R
C17 C 0.0757(3) -0.0160(3) 0.25400(11) 0.0273(7) Uani 1 1 d .
C18 C 0.0188(3) 0.0498(3) 0.22287(11) 0.0293(8) Uani 1 1 d .
H18 H 0.0018 0.0345 0.1914 0.035 Uiso 1 1 calc R
C19 C -0.0090(3) 0.1433(3) 0.24669(10) 0.0263(7) Uani 1 1 d .
C20 C -0.0742(3) 0.2371(3) 0.22837(12) 0.0373(9) Uani 1 1 d .
H20A H -0.0808 0.2915 0.2526 0.056 Uiso 1 1 calc R
H20B H -0.1507 0.2139 0.2182 0.056 Uiso 1 1 calc R
H20C H -0.0340 0.2679 0.2022 0.056 Uiso 1 1 calc R
C21 C 0.2629(3) 0.1008(4) 0.46427(13) 0.0416(9) Uani 1 1 d .
H21A H 0.2733 0.1194 0.4318 0.062 Uiso 1 1 calc R
H21B H 0.2775 0.0239 0.4688 0.062 Uiso 1 1 calc R
H21C H 0.3163 0.1426 0.4836 0.062 Uiso 1 1 calc R
C22 C 0.1431(3) 0.1260(3) 0.47738(11) 0.0280(7) Uani 1 1 d .
C23 C 0.0947(3) 0.1122(3) 0.52006(11) 0.0343(8) Uani 1 1 d .
H23 H 0.1300 0.0809 0.5466 0.041 Uiso 1 1 calc R
C24 C -0.0145(3) 0.1526(3) 0.51651(11) 0.0292(7) Uani 1 1 d .
C25 C -0.1056(4) 0.1585(3) 0.55206(12) 0.0421(9) Uani 1 1 d .
H25A H -0.1744 0.1916 0.5384 0.063 Uiso 1 1 calc R
H25B H -0.0782 0.2019 0.5782 0.063 Uiso 1 1 calc R
H25C H -0.1237 0.0859 0.5627 0.063 Uiso 1 1 calc R
C26 C -0.3828(3) 0.1399(4) 0.46056(14) 0.0461(10) Uani 1 1 d .
H26A H -0.3514 0.1997 0.4788 0.069 Uiso 1 1 calc R
H26B H -0.3980 0.0789 0.4809 0.069 Uiso 1 1 calc R
H26C H -0.4542 0.1626 0.4452 0.069 Uiso 1 1 calc R
C27 C -0.2980(3) 0.1070(3) 0.42486(12) 0.0325(8) Uani 1 1 d .
C28 C -0.3052(3) 0.0280(3) 0.39196(12) 0.0344(8) Uani 1 1 d .
H28 H -0.3664 -0.0212 0.3872 0.041 Uiso 1 1 calc R
C29 C -0.2049(3) 0.0342(3) 0.36671(11) 0.0289(7) Uani 1 1 d .
C30 C -0.1701(3) -0.0359(3) 0.32755(13) 0.0404(9) Uani 1 1 d .
H30A H -0.0951 -0.0130 0.3168 0.061 Uiso 1 1 calc R
H30B H -0.2265 -0.0298 0.3022 0.061 Uiso 1 1 calc R
H30C H -0.1658 -0.1108 0.3380 0.061 Uiso 1 1 calc R
C31 C -0.1479(6) 0.6421(6) 0.3934(2) 0.095(2) Uani 1 1 d .
H31A H -0.1150 0.5698 0.3915 0.142 Uiso 1 1 calc R
H31B H -0.1028 0.6852 0.4155 0.142 Uiso 1 1 calc R
H31C H -0.1467 0.6762 0.3630 0.142 Uiso 1 1 calc R
C32 C -0.2694(5) 0.6345(4) 0.40923(16) 0.0646(14) Uani 1 1 d .
C33 C -0.3305(6) 0.7247(6) 0.4149(2) 0.095(2) Uani 1 1 d .
H33 H -0.2964 0.7921 0.4083 0.114 Uiso 1 1 calc R
C34 C -0.4380(8) 0.7223(12) 0.4295(4) 0.161(5) Uani 1 1 d .
H34 H -0.4775 0.7881 0.4336 0.193 Uiso 1 1 calc R
C35 C -0.4920(8) 0.6293(17) 0.4387(5) 0.196(8) Uani 1 1 d .
H35 H -0.5706 0.6281 0.4461 0.235 Uiso 1 1 calc R
C36 C -0.4254(12) 0.5314(12) 0.4367(4) 0.174(6) Uani 1 1 d .
H36 H -0.4568 0.4651 0.4465 0.209 Uiso 1 1 calc R
C37 C -0.3144(8) 0.5361(6) 0.4200(2) 0.108(3) Uani 1 1 d .
H37 H -0.2710 0.4724 0.4163 0.130 Uiso 1 1 calc R
B1 B 0.0939(3) 0.4317(3) 0.31179(13) 0.0271(8) Uani 1 1 d .
B2 B 0.1386(3) 0.0096(3) 0.34154(12) 0.0234(7) Uani 1 1 d .
B3 B -0.1332(3) 0.2444(3) 0.44843(13) 0.0286(8) Uani 1 1 d .
N1 N 0.1023(2) 0.4025(2) 0.39666(9) 0.0259(6) Uani 1 1 d .
N2 N 0.1287(2) 0.4702(2) 0.36079(9) 0.0261(6) Uani 1 1 d .
N3 N -0.0375(2) 0.4346(2) 0.30690(9) 0.0259(6) Uani 1 1 d .
N4 N -0.0979(2) 0.3538(2) 0.32760(9) 0.0243(6) Uani 1 1 d .
N5 N 0.2362(2) 0.1833(2) 0.36033(9) 0.0230(6) Uani 1 1 d .
N6 N 0.2480(2) 0.0766(2) 0.34824(8) 0.0233(6) Uani 1 1 d .
N7 N 0.0818(2) 0.0372(2) 0.29458(9) 0.0237(6) Uani 1 1 d .
N8 N 0.0293(2) 0.1359(2) 0.29084(9) 0.0236(6) Uani 1 1 d .
N9 N 0.0667(2) 0.1728(2) 0.44806(9) 0.0252(6) Uani 1 1 d .
N10 N -0.0304(2) 0.1897(2) 0.47324(9) 0.0252(6) Uani 1 1 d .
N11 N -0.1980(2) 0.1586(2) 0.41947(9) 0.0282(6) Uani 1 1 d .
N12 N -0.1396(2) 0.1151(2) 0.38321(9) 0.0259(6) Uani 1 1 d .
Y1 Y 0.03282(2) 0.22744(2) 0.367648(9) 0.01910(11) Uani 1 1 d .
H1X H 0.116(3) 0.346(3) 0.3087(11) 0.023 Uiso 1 1 d .
H1Y H 0.130(3) 0.484(3) 0.2864(11) 0.023 Uiso 1 1 d .
H2X H 0.081(3) 0.039(3) 0.3678(11) 0.023 Uiso 1 1 d .
H2Y H 0.156(3) -0.074(3) 0.3434(11) 0.023 Uiso 1 1 d .
H3X H -0.097(3) 0.304(3) 0.4229(11) 0.023 Uiso 1 1 d .
H3Y H -0.186(3) 0.283(3) 0.4710(11) 0.023 Uiso 1 1 d .

loop_
_atom_site_aniso_label
_atom_site_aniso_U_11
_atom_site_aniso_U_22
_atom_site_aniso_U_33
_atom_site_aniso_U_23
_atom_site_aniso_U_13
_atom_site_aniso_U_12
C1 0.067(3) 0.036(2) 0.0317(19) -0.0076(17) -0.0073(18) -0.005(2)
C2 0.0353(19) 0.0267(19) 0.0341(18) -0.0065(15) -0.0058(15) 0.0037(16)
C3 0.041(2) 0.0253(19) 0.044(2) -0.0083(16) -0.0061(16) -0.0012(16)
C4 0.0323(18) 0.0202(18) 0.050(2) -0.0003(16) 0.0015(16) -0.0012(15)
C5 0.063(3) 0.029(2) 0.060(3) 0.0033(19) 0.009(2) -0.010(2)
C6 0.045(2) 0.045(2) 0.056(3) 0.027(2) 0.0072(19) 0.013(2)
C7 0.0380(19) 0.034(2) 0.0260(17) 0.0078(15) 0.0009(14) 0.0104(16)
C8 0.0305(18) 0.040(2) 0.0312(18) 0.0059(16) -0.0057(14) 0.0123(16)
C9 0.0245(16) 0.034(2) 0.0250(16) -0.0004(14) -0.0025(13) 0.0065(15)
C10 0.0219(17) 0.041(2) 0.044(2) 0.0032(17) -0.0050(15) 0.0000(16)
C11 0.0231(17) 0.031(2) 0.048(2) -0.0068(16) 0.0008(15) -0.0038(15)
C12 0.0216(15) 0.0276(18) 0.0246(15) 0.0033(13) -0.0011(12) -0.0024(14)
C13 0.0196(15) 0.034(2) 0.0320(18) 0.0000(15) -0.0011(13) 0.0024(15)
C14 0.0239(16) 0.0326(19) 0.0265(16) -0.0005(14) -0.0021(13) 0.0074(15)
C15 0.0313(19) 0.038(2) 0.052(2) -0.0099(18) -0.0037(16) 0.0101(17)
C16 0.039(2) 0.033(2) 0.037(2) -0.0119(16) 0.0014(16) -0.0018(17)
C17 0.0248(16) 0.0321(19) 0.0253(16) -0.0052(14) 0.0042(13) -0.0095(15)
C18 0.0308(18) 0.038(2) 0.0196(15) -0.0043(14) -0.0011(13) -0.0105(16)
C19 0.0245(16) 0.0329(19) 0.0216(15) 0.0036(14) -0.0009(12) -0.0094(14)
C20 0.050(2) 0.038(2) 0.0238(17) 0.0037(15) -0.0076(15) -0.0017(18)
C21 0.037(2) 0.052(3) 0.036(2) 0.0110(18) -0.0092(16) 0.0102(19)
C22 0.0350(18) 0.0256(18) 0.0231(16) 0.0014(13) -0.0081(13) 0.0023(15)
C23 0.047(2) 0.031(2) 0.0247(17) 0.0037(14) -0.0083(15) 0.0037(17)
C24 0.043(2) 0.0243(18) 0.0206(16) 0.0004(13) 0.0010(14) -0.0021(15)
C25 0.057(2) 0.040(2) 0.0292(19) 0.0045(16) 0.0116(17) 0.0046(19)
C26 0.0284(19) 0.060(3) 0.051(2) 0.010(2) 0.0119(17) 0.0026(19)
C27 0.0216(16) 0.040(2) 0.0353(18) 0.0141(16) -0.0004(14) 0.0036(15)
C28 0.0213(16) 0.039(2) 0.043(2) 0.0121(17) -0.0055(14) -0.0064(16)
C29 0.0255(17) 0.0302(19) 0.0306(17) 0.0058(14) -0.0073(13) -0.0025(15)
C30 0.041(2) 0.040(2) 0.040(2) -0.0037(17) -0.0008(16) -0.0148(18)
C31 0.103(5) 0.120(6) 0.062(3) -0.027(4) 0.008(3) -0.006(4)
C32 0.093(4) 0.058(3) 0.041(2) -0.008(2) -0.018(2) -0.005(3)
C33 0.091(5) 0.097(5) 0.098(5) 0.023(4) -0.009(4) 0.013(4)
C34 0.076(6) 0.246(15) 0.160(9) 0.030(9) -0.010(6) 0.042(7)
C35 0.063(6) 0.37(3) 0.159(10) 0.004(14) -0.007(6) -0.062(10)
C36 0.181(12) 0.222(14) 0.119(7) -0.007(9) -0.025(9) -0.144(11)
C37 0.161(8) 0.079(5) 0.084(4) -0.031(4) -0.021(5) -0.040(5)
B1 0.0261(19) 0.023(2) 0.032(2) 0.0043(16) 0.0025(15) 0.0021(16)
B2 0.0263(18) 0.0210(19) 0.0229(17) -0.0004(14) 0.0010(14) 0.0017(16)
B3 0.033(2) 0.027(2) 0.0263(19) 0.0019(16) 0.0049(16) 0.0060(17)
N1 0.0264(14) 0.0230(15) 0.0283(14) 0.0011(11) -0.0016(11) 0.0020(12)
N2 0.0245(14) 0.0208(15) 0.0331(15) 0.0034(11) 0.0012(11) 0.0011(12)
N3 0.0271(14) 0.0265(15) 0.0241(13) 0.0066(11) 0.0013(11) 0.0033(12)
N4 0.0226(13) 0.0263(15) 0.0241(13) 0.0026(11) -0.0003(10) 0.0007(12)
N5 0.0232(13) 0.0200(14) 0.0257(13) -0.0008(11) -0.0010(10) 0.0029(11)
N6 0.0229(13) 0.0229(15) 0.0241(13) -0.0019(11) -0.0020(10) 0.0046(11)
N7 0.0240(13) 0.0231(15) 0.0239(13) -0.0005(11) 0.0004(10) -0.0028(12)
N8 0.0244(13) 0.0234(15) 0.0231(13) 0.0012(11) -0.0013(10) -0.0026(12)
N9 0.0288(14) 0.0252(15) 0.0216(13) -0.0007(11) -0.0004(11) 0.0026(12)
N10 0.0313(15) 0.0242(14) 0.0203(13) 0.0016(11) 0.0013(11) 0.0016(12)
N11 0.0245(14) 0.0346(17) 0.0255(14) 0.0065(12) 0.0022(11) 0.0031(12)
N12 0.0233(13) 0.0309(16) 0.0235(13) 0.0038(11) -0.0002(11) 0.0006(12)
Y1 0.01866(16) 0.01993(17) 0.01864(16) 0.00115(12) -0.00103(10) 0.00091(12)

loop_
_atom_type_symbol
_atom_type_description
_atom_type_scat_dispersion_real
_atom_type_scat_dispersion_imag
_atom_type_scat_source
C C 0.0033 0.0016 'International Tables Vol C Tables 4.2.6.8 and 6.1.1.4'
H H 0.0000 0.0000 'International Tables Vol C Tables 4.2.6.8 and 6.1.1.4'
B B 0.0013 0.0007 'International Tables Vol C Tables 4.2.6.8 and 6.1.1.4'
N N 0.0061 0.0033 'International Tables Vol C Tables 4.2.6.8 and 6.1.1.4'
Y Y -2.7962 3.5667 'International Tables Vol C Tables 4.2.6.8 and 6.1.1.4'

loop_
_geom_angle_atom_site_label_1
_geom_angle_atom_site_label_2
_geom_angle_atom_site_label_3
_geom_angle
C2 C1 H1A 109.5
C2 C1 H1B 109.5
H1A C1 H1B 109.5
C2 C1 H1C 109.5
H1A C1 H1C 109.5
H1B C1 H1C 109.5
N1 C2 C3 109.9(3)
N1 C2 C1 123.5(3)
C3 C2 C1 126.6(3)
C2 C3 C4 106.7(3)
C2 C3 H3 126.7
C4 C3 H3 126.7
N2 C4 C3 107.1(3)
N2 C4 C5 123.1(3)
C3 C4 C5 129.9(3)
C4 C5 H5A 109.5
C4 C5 H5B 109.5
H5A C5 H5B 109.5
C4 C5 H5C 109.5
H5A C5 H5C 109.5
H5B C5 H5C 109.5
C7 C6 H6A 109.5
C7 C6 H6B 109.5
H6A C6 H6B 109.5
C7 C6 H6C 109.5
H6A C6 H6C 109.5
H6B C6 H6C 109.5
N3 C7 C8 107.7(3)
N3 C7 C6 122.7(3)
C8 C7 C6 129.6(3)
C7 C8 C9 106.3(3)
C7 C8 H8 126.9
C9 C8 H8 126.9
N4 C9 C8 109.8(3)
N4 C9 C10 122.8(3)
C8 C9 C10 127.4(3)
C9 C10 H10A 109.5
C9 C10 H10B 109.5
H10A C10 H10B 109.5
C9 C10 H10C 109.5
H10A C10 H10C 109.5
H10B C10 H10C 109.5
C12 C11 H11A 109.5
C12 C11 H11B 109.5
H11A C11 H11B 109.5
C12 C11 H11C 109.5
H11A C11 H11C 109.5
H11B C11 H11C 109.5
N5 C12 C13 109.5(3)
N5 C12 C11 123.1(3)
C13 C12 C11 127.4(3)
C14 C13 C12 106.9(3)
C14 C13 H13 126.6
C12 C13 H13 126.6
N6 C14 C13 107.1(3)
N6 C14 C15 122.0(3)
C13 C14 C15 130.8(3)
C14 C15 H15A 109.5
C14 C15 H15B 109.5
H15A C15 H15B 109.5
C14 C15 H15C 109.5
H15A C15 H15C 109.5
H15B C15 H15C 109.5
C17 C16 H16A 109.5
C17 C16 H16B 109.5
H16A C16 H16B 109.5
C17 C16 H16C 109.5
H16A C16 H16C 109.5
H16B C16 H16C 109.5
N7 C17 C18 107.2(3)
N7 C17 C16 122.4(3)
C18 C17 C16 130.4(3)
C17 C18 C19 106.6(3)
C17 C18 H18 126.7
C19 C18 H18 126.7
N8 C19 C18 109.7(3)
N8 C19 C20 123.4(3)
C18 C19 C20 127.0(3)
C19 C20 H20A 109.5
C19 C20 H20B 109.5
H20A C20 H20B 109.5
C19 C20 H20C 109.5
H20A C20 H20C 109.5
H20B C20 H20C 109.5
C22 C21 H21A 109.5
C22 C21 H21B 109.5
H21A C21 H21B 109.5
C22 C21 H21C 109.5
H21A C21 H21C 109.5
H21B C21 H21C 109.5
N9 C22 C23 109.8(3)
N9 C22 C21 122.8(3)
C23 C22 C21 127.4(3)
C24 C23 C22 106.6(3)
C24 C23 H23 126.7
C22 C23 H23 126.7
N10 C24 C23 107.7(3)
N10 C24 C25 122.5(3)
C23 C24 C25 129.8(3)
C24 C25 H25A 109.5
C24 C25 H25B 109.5
H25A C25 H25B 109.5
C24 C25 H25C 109.5
H25A C25 H25C 109.5
H25B C25 H25C 109.5
C27 C26 H26A 109.5
C27 C26 H26B 109.5
H26A C26 H26B 109.5
C27 C26 H26C 109.5
H26A C26 H26C 109.5
H26B C26 H26C 109.5
N11 C27 C28 107.6(3)
N11 C27 C26 122.5(4)
C28 C27 C26 129.9(3)
C27 C28 C29 106.6(3)
C27 C28 H28 126.7
C29 C28 H28 126.7
N12 C29 C28 109.4(3)
N12 C29 C30 122.9(3)
C28 C29 C30 127.7(3)
C29 C30 H30A 109.5
C29 C30 H30B 109.5
H30A C30 H30B 109.5
C29 C30 H30C 109.5
H30A C30 H30C 109.5
H30B C30 H30C 109.5
C32 C31 H31A 109.5
C32 C31 H31B 109.5
H31A C31 H31B 109.5
C32 C31 H31C 109.5
H31A C31 H31C 109.5
H31B C31 H31C 109.5
C33 C32 C37 120.6(7)
C33 C32 C31 119.6(6)
C37 C32 C31 119.7(7)
C34 C33 C32 121.8(9)
C34 C33 H33 119.1
C32 C33 H33 119.1
C33 C34 C35 122.1(12)
C33 C34 H34 119.0
C35 C34 H34 119.0
C34 C35 C36 117.4(10)
C34 C35 H35 121.3
C36 C35 H35 121.3
C37 C36 C35 118.9(11)
C37 C36 H36 120.5
C35 C36 H36 120.5
C32 C37 C36 118.8(9)
C32 C37 H37 120.6
C36 C37 H37 120.6
N3 B1 N2 108.6(3)
N3 B1 H1X 104.6(17)
N2 B1 H1X 108.5(17)
N3 B1 H1Y 109.2(17)
N2 B1 H1Y 110.2(17)
H1X B1 H1Y 115(2)
N6 B2 N7 109.5(3)
N6 B2 Y1 80.21(18)
N7 B2 Y1 81.57(18)
N6 B2 H2X 104.9(17)
N7 B2 H2X 106.0(17)
Y1 B2 H2X 43.4(17)
N6 B2 H2Y 111.5(17)
N7 B2 H2Y 110.0(17)
Y1 B2 H2Y 158.1(17)
H2X B2 H2Y 115(2)
N10 B3 N11 108.4(3)
N10 B3 Y1 80.02(18)
N11 B3 Y1 81.37(18)
N10 B3 H3X 106.8(16)
N11 B3 H3X 106.3(17)
Y1 B3 H3X 45.2(17)
N10 B3 H3Y 112.4(18)
N11 B3 H3Y 112.0(19)
Y1 B3 H3Y 155.8(19)
H3X B3 H3Y 111(3)
C2 N1 N2 105.7(3)
C2 N1 Y1 142.9(2)
N2 N1 Y1 111.07(18)
C4 N2 N1 110.6(3)
C4 N2 B1 132.8(3)
N1 N2 B1 116.5(3)
C7 N3 N4 110.0(3)
C7 N3 B1 132.3(3)
N4 N3 B1 117.6(3)
C9 N4 N3 106.2(3)
C9 N4 Y1 143.2(2)
N3 N4 Y1 110.64(18)
C12 N5 N6 106.3(3)
C12 N5 Y1 143.9(2)
N6 N5 Y1 109.82(18)
C14 N6 N5 110.1(3)
C14 N6 B2 132.1(3)
N5 N6 B2 117.8(2)
C17 N7 N8 110.7(3)
C17 N7 B2 132.4(3)
N8 N7 B2 116.8(2)
C19 N8 N7 105.9(3)
C19 N8 Y1 144.3(2)
N7 N8 Y1 109.74(17)
C22 N9 N10 105.9(2)
C22 N9 Y1 143.9(2)
N10 N9 Y1 110.07(18)
C24 N10 N9 110.0(3)
C24 N10 B3 132.5(3)
N9 N10 B3 117.5(2)
C27 N11 N12 110.4(3)
C27 N11 B3 133.1(3)
N12 N11 B3 116.1(3)
C29 N12 N11 106.1(3)
C29 N12 Y1 143.8(2)
N11 N12 Y1 109.47(19)
N9 Y1 N5 83.32(9)
N9 Y1 N1 82.83(9)
N5 Y1 N1 85.06(9)
N9 Y1 N4 135.23(9)
N5 Y1 N4 133.95(9)
N1 Y1 N4 78.14(9)
N9 Y1 N8 136.02(9)
N5 Y1 N8 79.52(8)
N1 Y1 N8 134.81(9)
N4 Y1 N8 82.70(9)
N9 Y1 N12 77.75(9)
N5 Y1 N12 132.61(9)
N1 Y1 N12 133.84(9)
N4 Y1 N12 86.95(9)
N8 Y1 N12 84.76(9)
N9 Y1 B2 86.13(9)
N5 Y1 B2 52.17(9)
N1 Y1 B2 136.82(9)
N4 Y1 B2 133.89(9)
N8 Y1 B2 51.64(9)
N12 Y1 B2 83.28(10)
N9 Y1 B3 52.26(10)
N5 Y1 B3 135.14(10)
N1 Y1 B3 83.62(10)
N4 Y1 B3 85.39(10)
N8 Y1 B3 135.20(10)
N12 Y1 B3 51.51(10)
B2 Y1 B3 120.68(10)
N9 Y1 H1X 139.8(7)
N5 Y1 H1X 71.2(7)
N1 Y1 H1X 64.9(8)
N4 Y1 H1X 62.8(7)
N8 Y1 H1X 69.9(8)
N12 Y1 H1X 142.1(7)
B2 Y1 H1X 101.0(8)
B3 Y1 H1X 138.3(8)
N9 Y1 H2X 72.3(7)
N5 Y1 H2X 63.7(8)
N1 Y1 H2X 141.6(8)
N4 Y1 H2X 139.7(7)
N8 Y1 H2X 63.7(7)
N12 Y1 H2X 69.2(8)
B2 Y1 H2X 18.2(8)
B3 Y1 H2X 102.4(8)
H1X Y1 H2X 119.2(11)
N9 Y1 H3X 64.5(8)
N5 Y1 H3X 140.0(7)
N1 Y1 H3X 68.6(8)
N4 Y1 H3X 70.8(8)
N8 Y1 H3X 140.2(8)
N12 Y1 H3X 65.2(8)
B2 Y1 H3X 140.1(8)
B3 Y1 H3X 19.4(8)
H1X Y1 H3X 118.9(11)
H2X Y1 H3X 121.9(11)

loop_
_geom_bond_atom_site_label_1
_geom_bond_atom_site_label_2
_geom_bond_distance
C1 C2 1.499(5)
C1 H1A 0.9800
C1 H1B 0.9800
C1 H1C 0.9800
C2 N1 1.351(4)
C2 C3 1.383(5)
C3 C4 1.384(5)
C3 H3 0.9500
C4 N2 1.347(4)
C4 C5 1.491(5)
C5 H5A 0.9800
C5 H5B 0.9800
C5 H5C 0.9800
C6 C7 1.496(5)
C6 H6A 0.9800
C6 H6B 0.9800
C6 H6C 0.9800
C7 N3 1.350(4)
C7 C8 1.377(5)
C8 C9 1.389(5)
C8 H8 0.9500
C9 N4 1.349(4)
C9 C10 1.492(5)
C10 H10A 0.9800
C10 H10B 0.9800
C10 H10C 0.9800
C11 C12 1.492(5)
C11 H11A 0.9800
C11 H11B 0.9800
C11 H11C 0.9800
C12 N5 1.344(4)
C12 C13 1.390(5)
C13 C14 1.379(5)
C13 H13 0.9500
C14 N6 1.352(4)
C14 C15 1.493(5)
C15 H15A 0.9800
C15 H15B 0.9800
C15 H15C 0.9800
C16 C17 1.499(5)
C16 H16A 0.9800
C16 H16B 0.9800
C16 H16C 0.9800
C17 N7 1.351(4)
C17 C18 1.380(5)
C18 C19 1.395(5)
C18 H18 0.9500
C19 N8 1.351(4)
C19 C20 1.486(5)
C20 H20A 0.9800
C20 H20B 0.9800
C20 H20C 0.9800
C21 C22 1.494(5)
C21 H21A 0.9800
C21 H21B 0.9800
C21 H21C 0.9800
C22 N9 1.352(4)
C22 C23 1.384(5)
C23 C24 1.375(5)
C23 H23 0.9500
C24 N10 1.346(4)
C24 C25 1.502(5)
C25 H25A 0.9800
C25 H25B 0.9800
C25 H25C 0.9800
C26 C27 1.507(5)
C26 H26A 0.9800
C26 H26B 0.9800
C26 H26C 0.9800
C27 N11 1.347(4)
C27 C28 1.371(5)
C28 C29 1.399(5)
C28 H28 0.9500
C29 N12 1.345(4)
C29 C30 1.496(5)
C30 H30A 0.9800
C30 H30B 0.9800
C30 H30C 0.9800
C31 C32 1.507(8)
C31 H31A 0.9800
C31 H31B 0.9800
C31 H31C 0.9800
C32 C33 1.343(8)
C32 C37 1.372(9)
C33 C34 1.337(12)
C33 H33 0.9500
C34 C35 1.346(18)
C34 H34 0.9500
C35 C36 1.447(18)
C35 H35 0.9500
C36 C37 1.397(14)
C36 H36 0.9500
C37 H37 0.9500
B1 N3 1.541(4)
B1 N2 1.546(5)
B1 H1X 1.10(3)
B1 H1Y 1.07(3)
B2 N6 1.536(5)
B2 N7 1.542(4)
B2 Y1 3.081(4)
B2 H2X 1.10(3)
B2 H2Y 1.07(3)
B3 N10 1.546(5)
B3 N11 1.547(5)
B3 Y1 3.084(4)
B3 H3X 1.13(3)
B3 H3Y 1.03(3)
N1 N2 1.379(4)
N1 Y1 2.466(3)
N3 N4 1.375(4)
N4 Y1 2.466(3)
N5 N6 1.381(4)
N5 Y1 2.457(3)
N7 N8 1.376(4)
N8 Y1 2.502(3)
N9 N10 1.380(4)
N9 Y1 2.453(3)
N11 N12 1.378(4)
N12 Y1 2.504(3)
Y1 H1X 2.48(3)
Y1 H2X 2.41(3)
Y1 H3X 2.42(3)
